data_7702193
loop_
_publ_author_name
'Li, Yuan-Han'
'Wang, Sue-Lein'
'Su, Yu-Chia'
'Ko, Bao-Tsan'
'Tsai, Chen-Yen'
'Lin, Chia-Her'

_publ_section_title
;
 Microporous 2D indium metal-organic frameworks for selective
 CO<sub>2</sub> capture and their application in the catalytic
 CO<sub>2</sub>-cycloaddition of epoxides.
;
_journal_issue 28
_journal_name_full 'Dalton transactions (Cambridge, England : 2003)'
_journal_page_first 9474
_journal_page_last 9481
_journal_paper_doi 10.1039/c8dt01405a
_journal_volume 47
_journal_year 2018
_chemical_formula_sum 'C28 H16 In O12 S2'
_chemical_formula_weight 723.35
_space_group_crystal_system triclinic
_space_group_IT_number 2
_space_group_name_Hall '-P 1'
_space_group_name_H-M_alt 'P -1'
_atom_sites_solution_hydrogens difmap
_audit_creation_method SHELXL-2014/7
_audit_update_record
;
2018-06-07 deposited with the CCDC.
2018-06-13 downloaded from the CCDC.
;
_cell_angle_alpha 78.6910(10)
_cell_angle_beta 85.1390(10)
_cell_angle_gamma 84.4750(10)
_cell_formula_units_Z 2
_cell_length_a 7.2971(2)
_cell_length_b 12.0993(3)
_cell_length_c 21.0277(5)
_cell_measurement_reflns_used 8920
_cell_measurement_temperature 300(2)
_cell_measurement_theta_max 28.28
_cell_measurement_theta_min 1.72
_cell_volume 1807.90(8)
_computing_cell_refinement 'SAINT V8.34A (Bruker AXS Inc., 2013)'
_computing_data_collection 'APEX2 (Bruker AXS, 2010)'
_computing_data_reduction 'SAINT V8.34A (Bruker AXS Inc., 2013)'
_computing_molecular_graphics 'SHELXTL (Sheldrick, 2008)'
_computing_publication_material SHELXTL
_computing_structure_refinement 'SHELXL-2014/6 (Sheldrick, 2014)'
_computing_structure_solution 'SHELXS-97 (Sheldrick, 2008)'
_diffrn_ambient_temperature 300(2)
_diffrn_detector_area_resol_mean 8.3333
_diffrn_measured_fraction_theta_full 0.999
_diffrn_measured_fraction_theta_max 0.995
_diffrn_measurement_device_type 'Bruker APEX-II CCD'
_diffrn_measurement_method '\f and \w scans'
_diffrn_radiation_type MoK\a
_diffrn_radiation_wavelength 0.71073
_diffrn_reflns_av_R_equivalents 0.0326
_diffrn_reflns_av_unetI/netI 0.0357
_diffrn_reflns_Laue_measured_fraction_full 0.999
_diffrn_reflns_Laue_measured_fraction_max 0.995
_diffrn_reflns_limit_h_max 9
_diffrn_reflns_limit_h_min -9
_diffrn_reflns_limit_k_max 15
_diffrn_reflns_limit_k_min -16
_diffrn_reflns_limit_l_max 27
_diffrn_reflns_limit_l_min -28
_diffrn_reflns_number 32279
_diffrn_reflns_point_group_measured_fraction_full 0.999
_diffrn_reflns_point_group_measured_fraction_max 0.995
_diffrn_reflns_theta_full 25.242
_diffrn_reflns_theta_max 28.280
_diffrn_reflns_theta_min 1.722
_exptl_absorpt_coefficient_mu 0.820
_exptl_absorpt_correction_T_max 0.921
_exptl_absorpt_correction_T_min 0.782
_exptl_absorpt_correction_type multi-scan
_exptl_absorpt_process_details 'SADABS V2008/1 (Bruker AXS)'
_exptl_crystal_colour colourless
_exptl_crystal_density_diffrn 1.329
_exptl_crystal_density_method 'not measured'
_exptl_crystal_description lamellar
_exptl_crystal_F_000 722
_exptl_crystal_size_max 0.30
_exptl_crystal_size_mid 0.25
_exptl_crystal_size_min 0.10
_refine_diff_density_max 0.465
_refine_diff_density_min -0.469
_refine_diff_density_rms 0.060
_refine_ls_extinction_method none
_refine_ls_goodness_of_fit_ref 1.018
_refine_ls_hydrogen_treatment noref
_refine_ls_matrix_type full
_refine_ls_number_parameters 388
_refine_ls_number_reflns 8920
_refine_ls_number_restraints 1
_refine_ls_restrained_S_all 1.018
_refine_ls_R_factor_all 0.0353
_refine_ls_R_factor_gt 0.0280
_refine_ls_shift/su_max 0.001
_refine_ls_shift/su_mean 0.000
_refine_ls_structure_factor_coef Fsqd
_refine_ls_weighting_details 'w=1/[\s^2^(Fo^2^)+(0.0349P)^2^+0.0610P] where P=(Fo^2^+2Fc^2^)/3'
_refine_ls_weighting_scheme calc
_refine_ls_wR_factor_gt 0.0654
_refine_ls_wR_factor_ref 0.0679
_reflns_Friedel_coverage 0.000
_reflns_number_gt 7521
_reflns_number_total 8920
_reflns_threshold_expression 'I > 2\s(I)'
_cod_data_source_file c8dt01405a2.cif
_cod_data_source_block 1
_cod_database_code 7702193
_shelx_shelxl_version_number 2014/7
_shelx_space_group_comment
;
The symmetry employed for this shelxl refinement is uniquely defined
by the following loop, which should always be used as a source of
symmetry information in preference to the above space-group names.
They are only intended as comments.
;

loop_
_space_group_symop_operation_xyz
'x, y, z'
'-x, -y, -z'

loop_
_atom_site_label
_atom_site_type_symbol
_atom_site_fract_x
_atom_site_fract_y
_atom_site_fract_z
_atom_site_U_iso_or_equiv
_atom_site_adp_type
_atom_site_occupancy
_atom_site_site_symmetry_order
_atom_site_calc_flag
_atom_site_refinement_flags_adp
In1 In 0.59933(2) 0.41007(2) 0.28215(2) 0.02709(5) Uani 1 1 d .
O1 O 0.32191(18) 0.46566(11) 0.31474(6) 0.0332(3) Uani 1 1 d .
S1 S -0.21909(6) 0.74033(4) 0.51695(2) 0.02707(10) Uani 1 1 d .
C1 C 0.3719(3) 0.51354(15) 0.35818(9) 0.0298(4) Uani 1 1 d .
O2 O 0.53972(18) 0.51582(12) 0.36538(7) 0.0389(3) Uani 1 1 d .
S2 S 1.30534(7) 0.89885(4) 0.05872(2) 0.03022(11) Uani 1 1 d .
C2 C 0.2255(2) 0.56715(14) 0.39942(8) 0.0277(4) Uani 1 1 d .
O3 O -0.38408(18) 0.68249(11) 0.52451(7) 0.0358(3) Uani 1 1 d .
C3 C 0.2740(3) 0.61266(16) 0.45102(10) 0.0337(4) Uani 1 1 d .
O4 O -0.14113(19) 0.76188(11) 0.57333(6) 0.0358(3) Uani 1 1 d .
C4 C 0.1377(3) 0.66423(16) 0.48797(9) 0.0327(4) Uani 1 1 d .
O5 O -0.5154(2) 1.22737(12) 0.32432(7) 0.0441(4) Uani 1 1 d .
C5 C -0.0451(2) 0.66896(14) 0.47281(8) 0.0267(4) Uani 1 1 d .
O6 O -0.2574(2) 1.27551(11) 0.35213(7) 0.0388(3) Uani 1 1 d .
C6 C -0.0940(3) 0.62156(16) 0.42262(9) 0.0327(4) Uani 1 1 d .
O7 O 0.87153(18) 0.48963(11) 0.26345(6) 0.0340(3) Uani 1 1 d .
C7 C 0.0427(3) 0.57045(16) 0.38589(9) 0.0333(4) Uani 1 1 d .
O8 O 0.63557(18) 0.57834(12) 0.21254(7) 0.0398(3) Uani 1 1 d .
C8 C -0.2635(3) 0.87308(14) 0.46467(8) 0.0282(4) Uani 1 1 d .
O9 O 1.2033(2) 1.00683(11) 0.04299(7) 0.0393(3) Uani 1 1 d .
C9 C -0.4370(3) 0.90470(16) 0.44246(10) 0.0358(4) Uani 1 1 d .
O10 O 1.47724(19) 0.89060(12) 0.08792(7) 0.0406(3) Uani 1 1 d .
C10 C -0.4722(3) 1.01161(17) 0.40620(10) 0.0370(4) Uani 1 1 d .
O11 O 1.5524(3) 0.63364(13) -0.19372(7) 0.0563(4) Uani 1 1 d .
C11 C -0.3348(3) 1.08636(15) 0.39272(9) 0.0305(4) Uani 1 1 d .
O12 O 1.2614(3) 0.68411(14) -0.20881(8) 0.0562(4) Uani 1 1 d U
C12 C -0.1605(3) 1.05257(16) 0.41445(10) 0.0386(5) Uani 1 1 d .
C13 C -0.1244(3) 0.94549(16) 0.45031(10) 0.0381(5) Uani 1 1 d .
C14 C -0.3731(3) 1.20341(16) 0.35390(9) 0.0337(4) Uani 1 1 d .
C15 C 0.8044(3) 0.57080(15) 0.22222(9) 0.0301(4) Uani 1 1 d .
C16 C 0.9292(3) 0.65439(16) 0.18436(9) 0.0314(4) Uani 1 1 d .
C17 C 0.8539(3) 0.74900(17) 0.14310(10) 0.0402(5) Uani 1 1 d .
C18 C 0.9677(3) 0.82565(17) 0.10561(10) 0.0403(5) Uani 1 1 d .
C19 C 1.1579(3) 0.80470(15) 0.10953(9) 0.0304(4) Uani 1 1 d .
C20 C 1.2342(3) 0.71134(18) 0.14991(10) 0.0391(5) Uani 1 1 d .
C21 C 1.1174(3) 0.63599(17) 0.18813(10) 0.0394(5) Uani 1 1 d .
C22 C 1.3417(3) 0.84067(16) -0.01268(9) 0.0335(4) Uani 1 1 d .
C23 C 1.5093(3) 0.7858(2) -0.02751(11) 0.0483(6) Uani 1 1 d .
C24 C 1.5297(3) 0.7370(2) -0.08249(12) 0.0537(6) Uani 1 1 d .
C25 C 1.3849(3) 0.74191(18) -0.12045(10) 0.0436(5) Uani 1 1 d .
C26 C 1.2186(4) 0.7999(2) -0.10607(11) 0.0523(6) Uani 1 1 d .
C27 C 1.1972(3) 0.8501(2) -0.05206(11) 0.0471(5) Uani 1 1 d .
C28 C 1.4018(4) 0.68255(19) -0.17801(10) 0.0468(5) Uani 1 1 d U
H3 H 0.4024 0.6004 0.4658 0.050 Uiso 1 1 d .
H17 H 0.7234 0.7569 0.1386 0.050 Uiso 1 1 d .
H21 H 1.1780 0.5633 0.2139 0.050 Uiso 1 1 d .
H18 H 0.9228 0.8967 0.0773 0.050 Uiso 1 1 d .
H7 H 0.0108 0.5332 0.3510 0.050 Uiso 1 1 d .
H13 H -0.0097 0.9155 0.4658 0.050 Uiso 1 1 d .
H10 H -0.5915 1.0398 0.3930 0.050 Uiso 1 1 d .
H12 H -0.0531 1.1050 0.4057 0.050 Uiso 1 1 d .
H6 H -0.2171 0.6145 0.4154 0.050 Uiso 1 1 d .
H4 H 0.1743 0.6988 0.5206 0.050 Uiso 1 1 d .
H20 H 1.3651 0.6986 0.1542 0.050 Uiso 1 1 d .
H9 H -0.5448 0.8574 0.4547 0.050 Uiso 1 1 d .
H23 H 1.6068 0.7876 0.0002 0.050 Uiso 1 1 d .
H27 H 1.0728 0.8868 -0.0401 0.050 Uiso 1 1 d .
H26 H 1.1165 0.8022 -0.1374 0.050 Uiso 1 1 d .
H24 H 1.6429 0.6818 -0.0920 0.050 Uiso 1 1 d .

loop_
_atom_site_aniso_label
_atom_site_aniso_U_11
_atom_site_aniso_U_22
_atom_site_aniso_U_33
_atom_site_aniso_U_23
_atom_site_aniso_U_13
_atom_site_aniso_U_12
In1 0.02343(8) 0.02634(7) 0.02975(8) -0.00247(5) -0.00022(5) -0.00042(5)
O1 0.0301(7) 0.0361(7) 0.0341(7) -0.0112(6) 0.0010(6) 0.0002(6)
S1 0.0276(2) 0.0240(2) 0.0285(2) -0.00341(17) 0.00105(18) -0.00168(17)
C1 0.0317(11) 0.0236(9) 0.0309(9) 0.0009(7) 0.0015(8) -0.0020(7)
O2 0.0272(8) 0.0466(8) 0.0441(8) -0.0132(6) 0.0009(6) -0.0018(6)
S2 0.0297(2) 0.0290(2) 0.0317(2) -0.00484(18) 0.0018(2) -0.00643(19)
C2 0.0277(10) 0.0222(8) 0.0315(9) -0.0034(7) 0.0014(8) -0.0008(7)
O3 0.0309(7) 0.0306(7) 0.0434(8) -0.0023(6) 0.0035(6) -0.0053(6)
C3 0.0259(10) 0.0352(10) 0.0410(11) -0.0098(8) -0.0045(8) -0.0001(8)
O4 0.0392(8) 0.0393(7) 0.0288(7) -0.0079(6) -0.0012(6) -0.0014(6)
C4 0.0323(10) 0.0330(10) 0.0360(10) -0.0124(8) -0.0051(8) -0.0036(8)
O5 0.0305(8) 0.0449(8) 0.0483(9) 0.0086(7) -0.0036(7) 0.0047(6)
C5 0.0284(10) 0.0211(8) 0.0293(9) -0.0029(7) -0.0005(8) 0.0000(7)
O6 0.0452(9) 0.0270(7) 0.0407(8) 0.0026(6) -0.0051(7) -0.0020(6)
C6 0.0232(9) 0.0365(10) 0.0406(11) -0.0123(8) -0.0054(8) 0.0001(8)
O7 0.0323(7) 0.0308(7) 0.0353(7) 0.0041(6) -0.0047(6) -0.0042(6)
C7 0.0305(10) 0.0383(11) 0.0350(10) -0.0156(8) -0.0046(8) -0.0021(8)
O8 0.0261(7) 0.0407(8) 0.0463(8) 0.0080(6) -0.0024(6) -0.0045(6)
C8 0.0316(10) 0.0237(9) 0.0283(9) -0.0039(7) 0.0006(8) -0.0011(7)
O9 0.0424(8) 0.0283(7) 0.0448(8) -0.0034(6) 0.0033(7) -0.0032(6)
C9 0.0298(10) 0.0351(10) 0.0417(11) -0.0029(8) -0.0035(9) -0.0067(8)
O10 0.0330(8) 0.0487(8) 0.0423(8) -0.0100(6) -0.0036(6) -0.0106(6)
C10 0.0288(10) 0.0357(10) 0.0436(11) -0.0013(9) -0.0069(9) 0.0025(8)
O11 0.0767(12) 0.0498(9) 0.0400(9) -0.0128(7) 0.0109(8) 0.0020(9)
C11 0.0319(10) 0.0259(9) 0.0321(10) -0.0042(7) -0.0001(8) 0.0007(8)
O12 0.0687(11) 0.0623(10) 0.0428(9) -0.0222(8) 0.0038(8) -0.0136(9)
C12 0.0323(11) 0.0311(10) 0.0496(12) 0.0029(9) -0.0067(9) -0.0064(8)
C13 0.0283(10) 0.0324(10) 0.0505(12) 0.0021(9) -0.0089(9) -0.0019(8)
C14 0.0359(11) 0.0312(10) 0.0293(10) -0.0015(8) 0.0042(9) 0.0057(8)
C15 0.0295(10) 0.0288(9) 0.0307(9) -0.0020(7) -0.0003(8) -0.0038(8)
C16 0.0276(10) 0.0332(10) 0.0305(9) 0.0020(8) -0.0024(8) -0.0038(8)
C17 0.0236(10) 0.0389(11) 0.0507(12) 0.0089(9) -0.0017(9) -0.0022(8)
C18 0.0318(11) 0.0344(11) 0.0470(12) 0.0094(9) -0.0009(9) 0.0004(9)
C19 0.0301(10) 0.0300(9) 0.0296(9) -0.0008(7) -0.0002(8) -0.0061(8)
C20 0.0249(10) 0.0444(12) 0.0439(11) 0.0027(9) -0.0039(9) -0.0035(9)
C21 0.0327(11) 0.0363(11) 0.0424(11) 0.0106(9) -0.0073(9) -0.0014(9)
C22 0.0383(11) 0.0294(10) 0.0320(10) -0.0047(8) 0.0029(9) -0.0060(8)
C23 0.0365(12) 0.0636(15) 0.0489(13) -0.0231(11) -0.0008(10) -0.0002(11)
C24 0.0430(14) 0.0678(16) 0.0531(14) -0.0275(12) 0.0084(12) 0.0044(12)
C25 0.0555(14) 0.0432(12) 0.0323(11) -0.0077(9) 0.0030(10) -0.0086(11)
C26 0.0554(15) 0.0611(15) 0.0438(13) -0.0191(11) -0.0110(11) 0.0041(12)
C27 0.0431(13) 0.0536(14) 0.0468(13) -0.0183(10) -0.0079(11) 0.0082(11)
C28 0.0671(15) 0.0382(11) 0.0342(11) -0.0059(9) 0.0075(9) -0.0116(11)

loop_
_atom_type_symbol
_atom_type_description
_atom_type_scat_dispersion_real
_atom_type_scat_dispersion_imag
_atom_type_scat_source
C C 0.0033 0.0016 'International Tables Vol C Tables 4.2.6.8 and 6.1.1.4'
H H 0.0000 0.0000 'International Tables Vol C Tables 4.2.6.8 and 6.1.1.4'
O O 0.0106 0.0060 'International Tables Vol C Tables 4.2.6.8 and 6.1.1.4'
S S 0.1246 0.1234 'International Tables Vol C Tables 4.2.6.8 and 6.1.1.4'
In In -0.7276 1.3100 'International Tables Vol C Tables 4.2.6.8 and 6.1.1.4'

loop_
_geom_angle_atom_site_label_1
_geom_angle_atom_site_label_2
_geom_angle_atom_site_label_3
_geom_angle
_geom_angle_site_symmetry_1
_geom_angle_site_symmetry_3
O1 In1 O6 115.07(5) . 1_645
O1 In1 O12 138.97(6) . 2_765
O6 In1 O12 83.82(6) 1_645 2_765
O1 In1 O7 134.57(5) . .
O6 In1 O7 86.19(5) 1_645 .
O12 In1 O7 79.57(6) 2_765 .
O1 In1 O8 92.33(5) . .
O6 In1 O8 143.53(5) 1_645 .
O12 In1 O8 90.82(6) 2_765 .
O7 In1 O8 57.39(5) . .
O1 In1 O2 57.51(5) . .
O6 In1 O2 88.40(5) 1_645 .
O12 In1 O2 163.49(6) 2_765 .
O7 In1 O2 85.42(5) . .
O8 In1 O2 86.80(5) . .
O1 In1 O11 83.62(5) . 2_765
O6 In1 O11 121.32(5) 1_645 2_765
O12 In1 O11 56.15(6) 2_765 2_765
O7 In1 O11 120.50(5) . 2_765
O8 In1 O11 83.47(5) . 2_765
O2 In1 O11 139.45(5) . 2_765
O1 In1 O5 81.08(5) . 1_645
O6 In1 O5 56.02(5) 1_645 1_645
O12 In1 O5 81.06(6) 2_765 1_645
O7 In1 O5 139.04(5) . 1_645
O8 In1 O5 158.20(5) . 1_645
O2 In1 O5 106.52(5) . 1_645
O11 In1 O5 75.19(5) 2_765 1_645
C1 O1 In1 95.22(11) . .
O3 S1 O4 119.59(8) . .
O3 S1 C5 109.52(8) . .
O4 S1 C5 108.00(9) . .
O3 S1 C8 107.48(9) . .
O4 S1 C8 107.25(8) . .
C5 S1 C8 103.88(8) . .
O2 C1 O1 119.97(17) . .
O2 C1 C2 121.75(17) . .
O1 C1 C2 118.27(17) . .
C1 O2 In1 87.26(11) . .
O10 S2 O9 119.60(9) . .
O10 S2 C22 108.63(9) . .
O9 S2 C22 108.10(9) . .
O10 S2 C19 108.54(9) . .
O9 S2 C19 107.92(9) . .
C22 S2 C19 102.76(9) . .
C7 C2 C3 120.64(17) . .
C7 C2 C1 119.36(17) . .
C3 C2 C1 120.00(17) . .
C4 C3 C2 119.48(18) . .
C4 C3 H3 118.5 . .
C2 C3 H3 121.5 . .
C3 C4 C5 119.11(17) . .
C3 C4 H4 118.0 . .
C5 C4 H4 122.7 . .
C14 O5 In1 86.90(12) . 1_465
C6 C5 C4 121.50(17) . .
C6 C5 S1 118.84(14) . .
C4 C5 S1 119.64(14) . .
C14 O6 In1 95.55(12) . 1_465
C5 C6 C7 119.08(17) . .
C5 C6 H6 122.8 . .
C7 C6 H6 117.7 . .
C15 O7 In1 91.74(11) . .
C6 C7 C2 120.16(17) . .
C6 C7 H7 120.6 . .
C2 C7 H7 119.2 . .
C15 O8 In1 90.80(11) . .
C13 C8 C9 121.28(17) . .
C13 C8 S1 118.49(15) . .
C9 C8 S1 120.12(14) . .
C10 C9 C8 119.07(18) . .
C10 C9 H9 116.7 . .
C8 C9 H9 123.9 . .
C9 C10 C11 120.26(19) . .
C9 C10 H10 122.4 . .
C11 C10 H10 117.1 . .
C28 O11 In1 86.68(15) . 2_765
C12 C11 C10 119.89(17) . .
C12 C11 C14 119.65(17) . .
C10 C11 C14 120.45(18) . .
C28 O12 In1 95.53(14) . 2_765
C13 C12 C11 120.02(18) . .
C13 C12 H12 117.0 . .
C11 C12 H12 123.0 . .
C12 C13 C8 119.44(19) . .
C12 C13 H13 125.3 . .
C8 C13 H13 115.3 . .
O5 C14 O6 121.38(18) . .
O5 C14 C11 119.90(19) . .
O6 C14 C11 118.73(18) . .
O8 C15 O7 119.90(16) . .
O8 C15 C16 121.01(16) . .
O7 C15 C16 119.06(17) . .
C21 C16 C17 120.21(17) . .
C21 C16 C15 120.45(17) . .
C17 C16 C15 119.29(17) . .
C18 C17 C16 120.31(18) . .
C18 C17 H17 120.8 . .
C16 C17 H17 118.7 . .
C17 C18 C19 118.56(18) . .
C17 C18 H18 124.3 . .
C19 C18 H18 117.1 . .
C20 C19 C18 121.77(16) . .
C20 C19 S2 119.32(14) . .
C18 C19 S2 118.87(14) . .
C19 C20 C21 118.89(18) . .
C19 C20 H20 121.9 . .
C21 C20 H20 119.2 . .
C16 C21 C20 120.24(18) . .
C16 C21 H21 122.2 . .
C20 C21 H21 117.1 . .
C23 C22 C27 121.22(19) . .
C23 C22 S2 120.49(17) . .
C27 C22 S2 118.28(15) . .
C22 C23 C24 118.7(2) . .
C22 C23 H23 116.8 . .
C24 C23 H23 124.4 . .
C25 C24 C23 120.5(2) . .
C25 C24 H24 115.6 . .
C23 C24 H24 122.8 . .
C24 C25 C26 120.3(2) . .
C24 C25 C28 121.0(2) . .
C26 C25 C28 118.8(2) . .
C27 C26 C25 119.8(2) . .
C27 C26 H26 124.0 . .
C25 C26 H26 116.3 . .
C22 C27 C26 119.4(2) . .
C22 C27 H27 121.2 . .
C26 C27 H27 119.1 . .
O11 C28 O12 121.6(2) . .
O11 C28 C25 120.1(2) . .
O12 C28 C25 118.3(2) . .

loop_
_geom_bond_atom_site_label_1
_geom_bond_atom_site_label_2
_geom_bond_distance
_geom_bond_site_symmetry_2
In1 O1 2.1688(13) .
In1 O6 2.2142(13) 1_645
In1 O12 2.2159(15) 2_765
In1 O7 2.2614(13) .
In1 O8 2.2863(13) .
In1 O2 2.3518(14) .
In1 O11 2.4104(17) 2_765
In1 O5 2.4158(14) 1_645
O1 C1 1.268(2) .
S1 O3 1.4320(13) .
S1 O4 1.4358(14) .
S1 C5 1.7671(18) .
S1 C8 1.7779(18) .
C1 O2 1.250(2) .
C1 C2 1.498(3) .
S2 O10 1.4292(15) .
S2 O9 1.4336(14) .
S2 C22 1.7695(19) .
S2 C19 1.7778(18) .
C2 C7 1.383(3) .
C2 C3 1.394(3) .
C3 C4 1.387(3) .
C3 H3 1.0003 .
C4 C5 1.390(3) .
C4 H4 0.9393 .
O5 C14 1.237(2) .
O5 In1 2.4159(14) 1_465
C5 C6 1.382(3) .
O6 C14 1.265(2) .
O6 In1 2.2143(13) 1_465
C6 C7 1.382(3) .
C6 H6 0.9382 .
O7 C15 1.266(2) .
C7 H7 0.9871 .
O8 C15 1.257(2) .
C8 C13 1.380(3) .
C8 C9 1.380(3) .
C9 C10 1.379(3) .
C9 H9 1.0036 .
C10 C11 1.389(3) .
C10 H10 0.9479 .
O11 C28 1.248(3) .
O11 In1 2.4104(17) 2_765
C11 C12 1.385(3) .
C11 C14 1.503(3) .
O12 C28 1.254(3) .
O12 In1 2.2159(15) 2_765
C12 C13 1.379(3) .
C12 H12 1.0374 .
C13 H13 0.9378 .
C15 C16 1.491(2) .
C16 C21 1.377(3) .
C16 C17 1.391(3) .
C17 C18 1.386(3) .
C17 H17 0.9589 .
C18 C19 1.393(3) .
C18 H18 0.9894 .
C19 C20 1.375(3) .
C20 C21 1.397(3) .
C20 H20 0.9615 .
C21 H21 1.0206 .
C22 C23 1.376(3) .
C22 C27 1.377(3) .
C23 C24 1.389(3) .
C23 H23 0.9617 .
C24 C25 1.367(3) .
C24 H24 1.0427 .
C25 C26 1.383(3) .
C25 C28 1.515(3) .
C26 C27 1.381(3) .
C26 H26 1.0302 .
C27 H27 1.0064 .
